data_7204348
loop_
_publ_author_name
'Hou, Xue-Long'
'Luo, Yu-Mei'
'Yuan, Ke'
'Dai, Li-Xin'

_publ_section_title
;
 Reaction of \a-carbanion of imines with N-tosylimines: a facile route
 to \b-aminoaldehydes and 1,3-diamines
;
_journal_issue 12
_journal_name_full 'Journal of the Chemical Society, Perkin Transactions 1'
_journal_page_first 1487
_journal_paper_doi 10.1039/b200198e
_journal_year 2002
_chemical_formula_sum 'C19 H23 N O3 S'
_chemical_formula_weight 345.44
_chemical_name_systematic
; 
? 
;
_space_group_IT_number 2
_symmetry_cell_setting triclinic
_symmetry_space_group_name_Hall '-P 1'
_symmetry_space_group_name_H-M 'P -1'
_atom_sites_solution_hydrogens geom
_atom_sites_solution_primary direct
_atom_sites_solution_secondary difmap
_audit_creation_method SHELXL-97
_cell_angle_alpha 100.097(2)
_cell_angle_beta 99.529(2)
_cell_angle_gamma 91.423(2)
_cell_formula_units_Z 2
_cell_length_a 9.4619(11)
_cell_length_b 9.8687(12)
_cell_length_c 10.1330(12)
_cell_measurement_reflns_used 588
_cell_measurement_temperature 293(2)
_cell_measurement_theta_max 18.85
_cell_measurement_theta_min 2.74
_cell_volume 917.26(19)
_computing_cell_refinement 'Bruker SMART'
_computing_data_collection 'Bruker SMART'
_computing_data_reduction 'Bruker SHELXTL'
_computing_molecular_graphics 'Bruker SHELXTL'
_computing_publication_material 'Bruker SHELXTL'
_computing_structure_refinement 'SHELXL-97 (Sheldrick, 1997)'
_computing_structure_solution 'SHELXS-97 (Sheldrick, 1990)'
_diffrn_ambient_temperature 293(2)
_diffrn_measured_fraction_theta_full 0.985
_diffrn_measured_fraction_theta_max 0.985
_diffrn_measurement_device_type 'CCD area detector'
_diffrn_measurement_method 'phi and omega scans'
_diffrn_radiation_monochromator graphite
_diffrn_radiation_source 'fine-focus sealed tube'
_diffrn_radiation_type MoK\a
_diffrn_radiation_wavelength 0.71073
_diffrn_reflns_av_R_equivalents 0.0401
_diffrn_reflns_av_sigmaI/netI 0.1439
_diffrn_reflns_limit_h_max 11
_diffrn_reflns_limit_h_min -9
_diffrn_reflns_limit_k_max 11
_diffrn_reflns_limit_k_min -11
_diffrn_reflns_limit_l_max 10
_diffrn_reflns_limit_l_min -12
_diffrn_reflns_number 4855
_diffrn_reflns_theta_full 25.50
_diffrn_reflns_theta_max 25.50
_diffrn_reflns_theta_min 2.07
_exptl_absorpt_coefficient_mu 0.192
_exptl_absorpt_correction_T_max 1.0000
_exptl_absorpt_correction_T_min 0.4627
_exptl_absorpt_correction_type sadabs
_exptl_crystal_colour colourless
_exptl_crystal_density_diffrn 1.251
_exptl_crystal_density_method 'not measured'
_exptl_crystal_F_000 368
_exptl_crystal_size_max 0.3
_exptl_crystal_size_mid 0.2
_exptl_crystal_size_min 0,2
_refine_diff_density_max 0.136
_refine_diff_density_min -0.192
_refine_diff_density_rms 0.031
_refine_ls_extinction_method none
_refine_ls_goodness_of_fit_ref 0.646
_refine_ls_hydrogen_treatment mixed
_refine_ls_matrix_type full
_refine_ls_number_parameters 298
_refine_ls_number_reflns 3371
_refine_ls_number_restraints 0
_refine_ls_restrained_S_all 0.646
_refine_ls_R_factor_all 0.1172
_refine_ls_R_factor_gt 0.0406
_refine_ls_shift/su_max 0.097
_refine_ls_shift/su_mean 0.006
_refine_ls_structure_factor_coef Fsqd
_refine_ls_weighting_details 'calc w=1/[\s^2^(Fo^2^)+(0.0055P)^2^+0.0000P] where P=(Fo^2^+2Fc^2^)/3'
_refine_ls_weighting_scheme calc
_refine_ls_wR_factor_gt 0.0507
_refine_ls_wR_factor_ref 0.0610
_reflns_number_gt 1338
_reflns_number_total 3371
_reflns_threshold_expression >2sigma(I)
_cod_data_source_file b200198e.txt
_cod_data_source_block cd21148
_cod_depositor_comments
;
The following automatic conversions were performed:
'_symmetry_cell_setting' value 'Triclinic' changed to 'triclinic'
according to '/home/saulius/struct/CIF-dictionaries/cif_core.dic'
dictionary named 'cif_core.dic' version 2.4.1 from 2010-06-29.

Automatic conversion script
Id: cif_fix_enum 1527 2010-12-29 10:47:43Z saulius 
;
_cod_original_sg_symbol_H-M P-1
_cod_database_code 7204348

loop_
_symmetry_equiv_pos_as_xyz
'x, y, z'
'-x, -y, -z'

loop_
_atom_site_label
_atom_site_type_symbol
_atom_site_fract_x
_atom_site_fract_y
_atom_site_fract_z
_atom_site_U_iso_or_equiv
_atom_site_adp_type
_atom_site_occupancy
_atom_site_symmetry_multiplicity
_atom_site_calc_flag
_atom_site_refinement_flags
_atom_site_disorder_assembly
_atom_site_disorder_group
S S 0.67656(9) 0.82644(8) 0.64633(7) 0.0571(2) Uani 1 1 d . . .
O1 O 0.53162(19) 0.81429(19) 0.57379(16) 0.0718(6) Uani 1 1 d . . .
O2 O 0.7184(2) 0.93171(18) 0.76489(17) 0.0715(6) Uani 1 1 d . . .
O3 O 0.8998(2) 1.1542(2) 0.43714(17) 0.0695(6) Uani 1 1 d . . .
N N 0.7767(3) 0.8528(3) 0.5373(2) 0.0552(7) Uani 1 1 d . . .
C1 C 0.7286(3) 0.8231(3) 0.3881(3) 0.0513(8) Uani 1 1 d . . .
C2 C 0.8183(3) 0.9229(3) 0.3314(2) 0.0473(8) Uani 1 1 d . . .
C3 C 0.7793(3) 0.9119(3) 0.1759(3) 0.0556(8) Uani 1 1 d . . .
C4 C 0.6272(4) 0.9485(6) 0.1279(4) 0.0844(13) Uani 1 1 d . . .
C5 C 0.8871(5) 0.9968(5) 0.1252(4) 0.0749(12) Uani 1 1 d . . .
C6 C 0.8020(4) 1.0680(3) 0.4016(3) 0.0573(9) Uani 1 1 d . . .
C7 C 0.7362(3) 0.6737(3) 0.3241(3) 0.0518(8) Uani 1 1 d . . .
C8 C 0.8584(4) 0.6036(4) 0.3463(3) 0.0648(9) Uani 1 1 d . . .
C9 C 0.8624(5) 0.4667(4) 0.2886(4) 0.0832(11) Uani 1 1 d . . .
C10 C 0.7422(6) 0.3995(5) 0.2077(4) 0.0939(14) Uani 1 1 d . . .
C11 C 0.6206(5) 0.4677(5) 0.1831(4) 0.0880(13) Uani 1 1 d . . .
C12 C 0.6167(4) 0.6042(4) 0.2400(3) 0.0698(10) Uani 1 1 d . . .
C13 C 0.7181(3) 0.6690(3) 0.6966(3) 0.0475(7) Uani 1 1 d . . .
C14 C 0.7832(3) 0.6669(4) 0.8287(3) 0.0650(9) Uani 1 1 d . . .
C15 C 0.8145(4) 0.5438(4) 0.8687(4) 0.0768(11) Uani 1 1 d . . .
C16 C 0.7844(3) 0.4197(3) 0.7808(4) 0.0671(9) Uani 1 1 d . . .
C17 C 0.7196(4) 0.4239(4) 0.6493(4) 0.0692(10) Uani 1 1 d . . .
C18 C 0.6860(3) 0.5459(4) 0.6070(3) 0.0630(9) Uani 1 1 d . . .
C19 C 0.8198(3) 0.2852(3) 0.8248(3) 0.1068(12) Uani 1 1 d . . .
H20 H 0.9204 0.2720 0.8273 0.160 Uiso 1 1 calc R . .
H21 H 0.7650 0.2112 0.7615 0.160 Uiso 1 1 calc R . .
H22 H 0.7969 0.2865 0.9138 0.160 Uiso 1 1 calc R . .
H1 H 0.626(2) 0.851(2) 0.3791(18) 0.044(7) Uiso 1 1 d . . .
H2 H 0.914(2) 0.908(2) 0.3552(17) 0.032(7) Uiso 1 1 d . . .
H3 H 0.786(2) 0.810(2) 0.138(2) 0.053(8) Uiso 1 1 d . . .
H4 H 0.552(3) 0.884(3) 0.154(3) 0.139(16) Uiso 1 1 d . . .
H5 H 0.611(3) 0.930(3) 0.032(3) 0.104(12) Uiso 1 1 d . . .
H6 H 0.614(4) 1.046(3) 0.164(3) 0.136(18) Uiso 1 1 d . . .
H7 H 0.864(2) 0.986(2) 0.032(2) 0.056(8) Uiso 1 1 d . . .
H8 H 0.886(3) 1.094(3) 0.167(2) 0.087(12) Uiso 1 1 d . . .
H9 H 0.989(4) 0.974(3) 0.145(3) 0.144(17) Uiso 1 1 d . . .
H10 H 0.695(2) 1.092(2) 0.422(2) 0.074(9) Uiso 1 1 d . . .
H11 H 0.940(3) 0.652(2) 0.397(2) 0.072(10) Uiso 1 1 d . . .
H12 H 0.949(3) 0.417(3) 0.311(2) 0.066(10) Uiso 1 1 d . . .
H13 H 0.741(3) 0.307(3) 0.170(3) 0.083(12) Uiso 1 1 d . . .
H14 H 0.539(3) 0.423(3) 0.124(2) 0.080(11) Uiso 1 1 d . . .
H15 H 0.530(2) 0.658(2) 0.229(2) 0.061(9) Uiso 1 1 d . . .
H16 H 0.807(2) 0.750(2) 0.894(2) 0.062(9) Uiso 1 1 d . . .
H17 H 0.852(3) 0.543(3) 0.953(2) 0.086(12) Uiso 1 1 d . . .
H18 H 0.701(2) 0.339(2) 0.589(2) 0.066(9) Uiso 1 1 d . . .
H19 H 0.635(2) 0.555(2) 0.517(2) 0.065(9) Uiso 1 1 d . . .
H23 H 0.860(3) 0.851(3) 0.566(2) 0.067(11) Uiso 1 1 d . . .

loop_
_atom_site_aniso_label
_atom_site_aniso_U_11
_atom_site_aniso_U_22
_atom_site_aniso_U_33
_atom_site_aniso_U_23
_atom_site_aniso_U_13
_atom_site_aniso_U_12
S 0.0570(6) 0.0733(6) 0.0455(5) 0.0124(4) 0.0186(4) 0.0112(5)
O1 0.0421(13) 0.1090(17) 0.0689(13) 0.0241(12) 0.0128(10) 0.0163(12)
O2 0.1085(17) 0.0626(13) 0.0433(12) 0.0022(10) 0.0202(10) 0.0118(12)
O3 0.0637(16) 0.0741(16) 0.0659(14) 0.0071(11) 0.0031(11) 0.0063(13)
N 0.0439(19) 0.087(2) 0.0370(15) 0.0155(13) 0.0075(13) 0.0055(16)
C1 0.042(2) 0.074(2) 0.0383(18) 0.0118(16) 0.0055(14) 0.0071(19)
C2 0.039(2) 0.065(2) 0.0395(18) 0.0138(16) 0.0056(14) 0.0123(18)
C3 0.062(2) 0.069(3) 0.0376(18) 0.0150(17) 0.0086(15) 0.015(2)
C4 0.069(3) 0.126(4) 0.056(3) 0.028(3) -0.008(2) 0.020(3)
C5 0.095(4) 0.094(3) 0.042(2) 0.024(2) 0.019(2) 0.009(3)
C6 0.057(3) 0.075(3) 0.0403(18) 0.0136(18) 0.0069(16) 0.013(2)
C7 0.048(2) 0.068(2) 0.0429(18) 0.0142(17) 0.0126(15) 0.001(2)
C8 0.059(3) 0.066(3) 0.071(2) 0.011(2) 0.019(2) 0.001(2)
C9 0.093(4) 0.070(3) 0.097(3) 0.025(2) 0.033(3) 0.021(3)
C10 0.123(5) 0.063(3) 0.097(3) 0.007(3) 0.033(3) -0.009(3)
C11 0.086(4) 0.092(4) 0.081(3) 0.016(3) 0.004(3) -0.024(3)
C12 0.068(3) 0.080(3) 0.062(2) 0.014(2) 0.012(2) 0.000(3)
C13 0.0488(19) 0.057(2) 0.0375(17) 0.0057(15) 0.0132(13) 0.0014(16)
C14 0.074(3) 0.065(3) 0.054(2) 0.006(2) 0.0101(17) 0.008(2)
C15 0.089(3) 0.079(3) 0.060(3) 0.018(3) 0.001(2) 0.010(2)
C16 0.069(2) 0.058(2) 0.080(3) 0.015(2) 0.0252(18) 0.0091(19)
C17 0.082(3) 0.060(3) 0.063(3) -0.003(2) 0.025(2) -0.011(2)
C18 0.063(2) 0.075(3) 0.051(2) 0.011(2) 0.0142(17) -0.010(2)
C19 0.125(3) 0.077(3) 0.127(3) 0.033(2) 0.030(2) 0.025(3)

loop_
_atom_type_symbol
_atom_type_description
_atom_type_scat_dispersion_real
_atom_type_scat_dispersion_imag
_atom_type_scat_source
C C 0.0033 0.0016 'International Tables Vol C Tables 4.2.6.8 and 6.1.1.4'
H H 0.0000 0.0000 'International Tables Vol C Tables 4.2.6.8 and 6.1.1.4'
N N 0.0061 0.0033 'International Tables Vol C Tables 4.2.6.8 and 6.1.1.4'
O O 0.0106 0.0060 'International Tables Vol C Tables 4.2.6.8 and 6.1.1.4'
S S 0.1246 0.1234 'International Tables Vol C Tables 4.2.6.8 and 6.1.1.4'

loop_
_geom_angle_atom_site_label_1
_geom_angle_atom_site_label_2
_geom_angle_atom_site_label_3
_geom_angle
_geom_angle_site_symmetry_1
_geom_angle_site_symmetry_3
_geom_angle_publ_flag
O2 S O1 120.06(12) . . ?
O2 S N 106.97(12) . . ?
O1 S N 105.78(12) . . ?
O2 S C13 106.60(12) . . ?
O1 S C13 108.66(13) . . ?
N S C13 108.34(13) . . ?
C1 N S 124.0(2) . . ?
N C1 C7 113.9(2) . . ?
N C1 C2 105.7(2) . . ?
C7 C1 C2 113.7(2) . . ?
C6 C2 C1 109.0(2) . . ?
C6 C2 C3 110.0(2) . . ?
C1 C2 C3 113.6(2) . . ?
C5 C3 C4 111.3(3) . . ?
C5 C3 C2 110.3(3) . . ?
C4 C3 C2 113.8(3) . . ?
O3 C6 C2 123.6(3) . . ?
C8 C7 C12 118.3(3) . . ?
C8 C7 C1 122.2(3) . . ?
C12 C7 C1 119.6(3) . . ?
C7 C8 C9 121.2(4) . . ?
C10 C9 C8 119.5(4) . . ?
C11 C10 C9 120.1(4) . . ?
C10 C11 C12 120.5(4) . . ?
C11 C12 C7 120.4(4) . . ?
C18 C13 C14 118.8(3) . . ?
C18 C13 S 121.3(2) . . ?
C14 C13 S 119.9(2) . . ?
C15 C14 C13 120.1(3) . . ?
C14 C15 C16 122.2(3) . . ?
C15 C16 C17 116.9(3) . . ?
C15 C16 C19 122.0(3) . . ?
C17 C16 C19 121.1(3) . . ?
C18 C17 C16 122.0(3) . . ?
C17 C18 C13 120.0(3) . . ?

loop_
_geom_bond_atom_site_label_1
_geom_bond_atom_site_label_2
_geom_bond_distance
_geom_bond_site_symmetry_2
_geom_bond_publ_flag
S O2 1.4366(16) . ?
S O1 1.4362(17) . ?
S N 1.619(2) . ?
S C13 1.752(3) . ?
O3 C6 1.205(3) . ?
N C1 1.480(3) . ?
C1 C7 1.512(4) . ?
C1 C2 1.529(4) . ?
C2 C6 1.507(4) . ?
C2 C3 1.542(3) . ?
C3 C5 1.512(4) . ?
C3 C4 1.514(4) . ?
C7 C8 1.368(4) . ?
C7 C12 1.383(4) . ?
C8 C9 1.379(4) . ?
C9 C10 1.367(5) . ?
C10 C11 1.356(5) . ?
C11 C12 1.373(5) . ?
C13 C18 1.377(3) . ?
C13 C14 1.382(3) . ?
C14 C15 1.371(4) . ?
C15 C16 1.375(4) . ?
C16 C17 1.380(4) . ?
C16 C19 1.501(4) . ?
C17 C18 1.375(4) . ?

loop_
_geom_torsion_atom_site_label_1
_geom_torsion_atom_site_label_2
_geom_torsion_atom_site_label_3
_geom_torsion_atom_site_label_4
_geom_torsion
_geom_torsion_site_symmetry_1
_geom_torsion_site_symmetry_2
_geom_torsion_site_symmetry_3
_geom_torsion_site_symmetry_4
_geom_torsion_publ_flag
O2 S N C1 -146.9(2) . . . . ?
O1 S N C1 -17.8(3) . . . . ?
C13 S N C1 98.5(3) . . . . ?
S N C1 C7 -81.9(3) . . . . ?
S N C1 C2 152.6(2) . . . . ?
N C1 C2 C6 -54.6(3) . . . . ?
C7 C1 C2 C6 179.7(2) . . . . ?
N C1 C2 C3 -177.7(2) . . . . ?
C7 C1 C2 C3 56.7(3) . . . . ?
C6 C2 C3 C5 66.4(4) . . . . ?
C1 C2 C3 C5 -171.1(3) . . . . ?
C6 C2 C3 C4 -59.5(4) . . . . ?
C1 C2 C3 C4 63.0(4) . . . . ?
C1 C2 C6 O3 139.5(3) . . . . ?
C3 C2 C6 O3 -95.3(3) . . . . ?
N C1 C7 C8 -52.0(4) . . . . ?
C2 C1 C7 C8 69.2(3) . . . . ?
N C1 C7 C12 128.2(3) . . . . ?
C2 C1 C7 C12 -110.6(3) . . . . ?
C12 C7 C8 C9 -1.2(4) . . . . ?
C1 C7 C8 C9 179.0(3) . . . . ?
C7 C8 C9 C10 0.0(5) . . . . ?
C8 C9 C10 C11 0.9(6) . . . . ?
C9 C10 C11 C12 -0.6(6) . . . . ?
C10 C11 C12 C7 -0.6(5) . . . . ?
C8 C7 C12 C11 1.5(5) . . . . ?
C1 C7 C12 C11 -178.7(3) . . . . ?
O2 S C13 C18 177.5(2) . . . . ?
O1 S C13 C18 46.8(3) . . . . ?
N S C13 C18 -67.7(3) . . . . ?
O2 S C13 C14 -1.9(3) . . . . ?
O1 S C13 C14 -132.6(2) . . . . ?
N S C13 C14 112.9(2) . . . . ?
C18 C13 C14 C15 -0.1(4) . . . . ?
S C13 C14 C15 179.3(3) . . . . ?
C13 C14 C15 C16 0.6(5) . . . . ?
C14 C15 C16 C17 -0.5(5) . . . . ?
C14 C15 C16 C19 179.5(3) . . . . ?
C15 C16 C17 C18 -0.1(5) . . . . ?
C19 C16 C17 C18 179.8(3) . . . . ?
C16 C17 C18 C13 0.6(5) . . . . ?
C14 C13 C18 C17 -0.5(4) . . . . ?
S C13 C18 C17 -179.9(2) . . . . ?
